data_7161113
loop_
_publ_author_name
'Kudryavtseva, Tatiana A.'
'Kudryavtseva, Ekaterina N.'
'Lichitsky, Boris V.'

_publ_section_title
;
 Construction of a 2<i>H</i>-1,4-selenazin-3(4<i>H</i>)-one framework
 <i>via</i> cyclization of pyrazole derivatives bearing chloroacetamide
 and selenocyanate fragments.
;
_journal_issue 17
_journal_name_full 'Organic &amp; biomolecular chemistry'
_journal_page_first 3748
_journal_page_last 3758
_journal_paper_doi 10.1039/d6ob00263c
_journal_volume 24
_journal_year 2026
_chemical_formula_moiety 'C14 H15 N3 O Se'
_chemical_formula_sum 'C14 H15 N3 O Se'
_chemical_formula_weight 320.25
_space_group_crystal_system monoclinic
_space_group_IT_number 14
_space_group_name_Hall '-P 2yn'
_space_group_name_H-M_alt 'P 1 21/n 1'
_atom_sites_solution_hydrogens mixed
_atom_sites_solution_primary dual
_atom_sites_solution_secondary difmap
_audit_creation_date 2025-05-01
_audit_creation_method
;
Olex2 1.3
(compiled 2019.09.11 svn.r3662 for OlexSys, GUI svn.r5938)
;
_audit_update_record
;
2025-11-27 deposited with the CCDC.	2026-04-10 downloaded from the CCDC.
;
_cell_angle_alpha 90
_cell_angle_beta 93.193(2)
_cell_angle_gamma 90
_cell_formula_units_Z 4
_cell_length_a 7.8853(3)
_cell_length_b 7.8504(3)
_cell_length_c 21.1466(9)
_cell_measurement_reflns_used 9752
_cell_measurement_temperature 291.0
_cell_measurement_theta_max 31.50
_cell_measurement_theta_min 2.71
_cell_volume 1307.00(9)
_computing_cell_refinement 'SAINT V8.40A (?, 2016)'
_computing_data_reduction 'SAINT V8.40A (?, 2016)'
_computing_molecular_graphics 'Olex2 1.3 (Dolomanov et al., 2009)'
_computing_publication_material 'Olex2 1.3 (Dolomanov et al., 2009)'
_computing_structure_refinement 'ShelXL 2018/3 (Sheldrick, 2015)'
_computing_structure_solution 'SHELXT 2014/5 (Sheldrick, 2014)'
_diffrn_ambient_temperature 291.0
_diffrn_measured_fraction_theta_full 0.999
_diffrn_measured_fraction_theta_max 0.999
_diffrn_measurement_device_type 'Bruker APEX-II CCD'
_diffrn_measurement_method '\f and \w scans'
_diffrn_radiation_type MoK\a
_diffrn_radiation_wavelength 0.71073
_diffrn_reflns_av_R_equivalents 0.0404
_diffrn_reflns_av_unetI/netI 0.0180
_diffrn_reflns_Laue_measured_fraction_full 0.999
_diffrn_reflns_Laue_measured_fraction_max 0.999
_diffrn_reflns_limit_h_max 11
_diffrn_reflns_limit_h_min -11
_diffrn_reflns_limit_k_max 11
_diffrn_reflns_limit_k_min -11
_diffrn_reflns_limit_l_max 31
_diffrn_reflns_limit_l_min -31
_diffrn_reflns_number 50591
_diffrn_reflns_point_group_measured_fraction_full 0.999
_diffrn_reflns_point_group_measured_fraction_max 0.999
_diffrn_reflns_theta_full 25.242
_diffrn_reflns_theta_max 31.547
_diffrn_reflns_theta_min 2.768
_exptl_absorpt_coefficient_mu 2.868
_exptl_absorpt_correction_T_max 0.7462
_exptl_absorpt_correction_T_min 0.5646
_exptl_absorpt_correction_type multi-scan
_exptl_absorpt_process_details
;
SADABS-2016/2 (Bruker,2016/2) was used for absorption correction.
wR2(int) was 0.0821 before and 0.0573 after correction.
The Ratio of minimum to maximum transmission is 0.7566.
The \l/2 correction factor is Not present.
;
_exptl_crystal_colour colourless
_exptl_crystal_colour_primary colourless
_exptl_crystal_density_diffrn 1.628
_exptl_crystal_description plate
_exptl_crystal_F_000 648
_exptl_crystal_size_max 0.319
_exptl_crystal_size_mid 0.154
_exptl_crystal_size_min 0.036
_refine_diff_density_max 0.477
_refine_diff_density_min -0.594
_refine_diff_density_rms 0.068
_refine_ls_extinction_method none
_refine_ls_goodness_of_fit_ref 1.060
_refine_ls_hydrogen_treatment mixed
_refine_ls_matrix_type full
_refine_ls_number_parameters 179
_refine_ls_number_reflns 4373
_refine_ls_number_restraints 0
_refine_ls_restrained_S_all 1.060
_refine_ls_R_factor_all 0.0284
_refine_ls_R_factor_gt 0.0225
_refine_ls_shift/su_max 0.001
_refine_ls_shift/su_mean 0.000
_refine_ls_structure_factor_coef Fsqd
_refine_ls_weighting_details 'w=1/[\s^2^(Fo^2^)+(0.0227P)^2^+0.8340P] where P=(Fo^2^+2Fc^2^)/3'
_refine_ls_weighting_scheme calc
_refine_ls_wR_factor_gt 0.0528
_refine_ls_wR_factor_ref 0.0556
_reflns_Friedel_coverage 0.000
_reflns_number_gt 3854
_reflns_number_total 4373
_reflns_threshold_expression 'I > 2\s(I)'
_cod_data_source_file d6ob00263c2.cif
_cod_data_source_block TK-401
_cod_depositor_comments 'Adding full bibliography for 7161113.cif.'
_cod_database_code 7161113
_shelx_shelxl_version_number 2018/3
_shelx_space_group_comment
;
The symmetry employed for this shelxl refinement is uniquely defined
by the following loop, which should always be used as a source of
symmetry information in preference to the above space-group names.
They are only intended as comments.
;
_shelx_estimated_absorpt_t_max 0.904
_shelx_estimated_absorpt_t_min 0.461
_olex2_refinement_description
;
1. Fixed Uiso
 At 1.2 times of:
  All C(H) groups, All C(H,H) groups
 At 1.5 times of:
  All C(H,H,H) groups
2.a Secondary CH2 refined with riding coordinates:
 C6(H6A,H6B)
2.b Aromatic/amide H refined with riding coordinates:
 C11(H11), C13(H13), C15(H15)
2.c Idealised Me refined as rotating group:
 C18(H18A,H18B,H18C), C16(H16A,H16B,H16C), C17(H17A,H17B,H17C)
;
_olex2_submission_special_instructions 'No special instructions were received'

loop_
_space_group_symop_operation_xyz
'x, y, z'
'-x+1/2, y+1/2, -z+1/2'
'-x, -y, -z'
'x-1/2, -y-1/2, z-1/2'

loop_
_atom_site_label
_atom_site_type_symbol
_atom_site_fract_x
_atom_site_fract_y
_atom_site_fract_z
_atom_site_U_iso_or_equiv
_atom_site_adp_type
_atom_site_occupancy
_atom_site_site_symmetry_order
_atom_site_calc_flag
_atom_site_refinement_flags_posn
_atom_site_refinement_flags_adp
_atom_site_refinement_flags_occupancy
_atom_site_disorder_assembly
_atom_site_disorder_group
Se7 Se 0.59612(2) 0.48352(2) 0.91771(2) 0.01535(4) Uani 1 1 d . . . . .
O5 O 0.78525(12) 0.69911(13) 0.77400(5) 0.01927(19) Uani 1 1 d . . . . .
N1 N 0.16069(13) 0.34332(14) 0.81326(5) 0.01465(19) Uani 1 1 d . . . . .
N4 N 0.52815(13) 0.57058(14) 0.76851(5) 0.01311(19) Uani 1 1 d . . . . .
C8 C 0.40579(15) 0.43468(16) 0.86244(6) 0.0134(2) Uani 1 1 d . . . . .
C9 C 0.24897(16) 0.35247(16) 0.86894(6) 0.0138(2) Uani 1 1 d . . . . .
C18 C 0.17710(18) 0.28448(18) 0.92770(6) 0.0185(2) Uani 1 1 d . . . . .
H18A H 0.137973 0.377331 0.952585 0.028 Uiso 1 1 calc R U . . .
H18B H 0.263372 0.222476 0.951841 0.028 Uiso 1 1 calc R U . . .
H18C H 0.083751 0.209903 0.916460 0.028 Uiso 1 1 calc R U . . .
N2 N 0.26131(13) 0.41909(14) 0.77030(5) 0.01342(19) Uani 1 1 d . . . . .
C10 C 0.21174(15) 0.41536(16) 0.70459(6) 0.0130(2) Uani 1 1 d . . . . .
C11 C 0.32511(15) 0.35404(16) 0.66196(6) 0.0138(2) Uani 1 1 d . . . . .
H11 H 0.434354 0.321553 0.675832 0.017 Uiso 1 1 calc R U . . .
C12 C 0.27229(15) 0.34203(16) 0.59802(6) 0.0140(2) Uani 1 1 d . . . . .
C16 C 0.39180(17) 0.27789(18) 0.55019(6) 0.0188(2) Uani 1 1 d . . . . .
H16A H 0.330704 0.206528 0.519914 0.028 Uiso 1 1 calc R U . . .
H16B H 0.481378 0.213426 0.571441 0.028 Uiso 1 1 calc R U . . .
H16C H 0.439450 0.372868 0.528755 0.028 Uiso 1 1 calc R U . . .
C13 C 0.10581(16) 0.38794(16) 0.57908(6) 0.0149(2) Uani 1 1 d . . . . .
H13 H 0.069718 0.377774 0.536625 0.018 Uiso 1 1 calc R U . . .
C14 C -0.00757(15) 0.44856(16) 0.62212(6) 0.0146(2) Uani 1 1 d . . . . .
C17 C -0.18819(17) 0.49204(18) 0.60107(7) 0.0190(2) Uani 1 1 d . . . . .
H17A H -0.259563 0.479170 0.636083 0.029 Uiso 1 1 calc R U . . .
H17B H -0.226536 0.416962 0.567406 0.029 Uiso 1 1 calc R U . . .
H17C H -0.193483 0.607667 0.586319 0.029 Uiso 1 1 calc R U . . .
C15 C 0.04759(15) 0.46481(16) 0.68558(6) 0.0142(2) Uani 1 1 d . . . . .
H15 H -0.024697 0.508273 0.714897 0.017 Uiso 1 1 calc R U . . .
C3 C 0.40772(15) 0.47700(15) 0.79917(6) 0.0122(2) Uani 1 1 d . . . . .
C5 C 0.69009(15) 0.59100(16) 0.79417(6) 0.0147(2) Uani 1 1 d . . . . .
C6 C 0.74577(16) 0.46838(17) 0.84653(6) 0.0164(2) Uani 1 1 d . . . . .
H6A H 0.861467 0.494389 0.861401 0.020 Uiso 1 1 calc R U . . .
H6B H 0.743731 0.353038 0.830051 0.020 Uiso 1 1 calc R U . . .
H4 H 0.495(2) 0.642(3) 0.7405(9) 0.024(5) Uiso 1 1 d . . . . .

loop_
_atom_site_aniso_label
_atom_site_aniso_U_11
_atom_site_aniso_U_22
_atom_site_aniso_U_33
_atom_site_aniso_U_23
_atom_site_aniso_U_13
_atom_site_aniso_U_12
Se7 0.01543(6) 0.01827(6) 0.01187(6) -0.00177(4) -0.00345(4) 0.00250(4)
O5 0.0131(4) 0.0223(5) 0.0224(5) 0.0001(4) 0.0005(3) -0.0037(3)
N1 0.0132(4) 0.0173(5) 0.0136(5) 0.0003(4) 0.0024(4) -0.0014(4)
N4 0.0110(4) 0.0155(5) 0.0126(4) 0.0010(4) -0.0007(4) -0.0003(4)
C8 0.0138(5) 0.0155(5) 0.0106(5) -0.0009(4) -0.0010(4) 0.0013(4)
C9 0.0144(5) 0.0143(5) 0.0128(5) 0.0001(4) 0.0015(4) 0.0016(4)
C18 0.0214(6) 0.0201(6) 0.0142(5) 0.0020(4) 0.0045(5) -0.0002(5)
N2 0.0104(4) 0.0187(5) 0.0110(4) 0.0001(4) 0.0000(3) -0.0020(4)
C10 0.0121(5) 0.0152(5) 0.0114(5) -0.0001(4) -0.0012(4) -0.0021(4)
C11 0.0113(5) 0.0157(5) 0.0141(5) 0.0005(4) -0.0008(4) -0.0010(4)
C12 0.0132(5) 0.0147(5) 0.0140(5) 0.0004(4) 0.0007(4) -0.0021(4)
C16 0.0169(6) 0.0243(6) 0.0152(6) -0.0028(5) 0.0008(5) 0.0011(5)
C13 0.0155(5) 0.0163(5) 0.0127(5) 0.0010(4) -0.0020(4) -0.0025(4)
C14 0.0111(5) 0.0152(5) 0.0170(5) 0.0025(4) -0.0023(4) -0.0020(4)
C17 0.0135(5) 0.0231(6) 0.0200(6) 0.0020(5) -0.0030(4) -0.0002(5)
C15 0.0111(5) 0.0164(5) 0.0148(5) 0.0009(4) 0.0000(4) -0.0009(4)
C3 0.0109(5) 0.0142(5) 0.0114(5) -0.0016(4) -0.0005(4) 0.0008(4)
C5 0.0114(5) 0.0169(5) 0.0157(5) -0.0030(4) 0.0000(4) 0.0007(4)
C6 0.0119(5) 0.0198(6) 0.0175(6) -0.0003(5) -0.0010(4) 0.0033(4)

loop_
_atom_type_symbol
_atom_type_description
_atom_type_scat_dispersion_real
_atom_type_scat_dispersion_imag
_atom_type_scat_source
C C 0.0033 0.0016 'International Tables Vol C Tables 4.2.6.8 and 6.1.1.4'
H H 0.0000 0.0000 'International Tables Vol C Tables 4.2.6.8 and 6.1.1.4'
N N 0.0061 0.0033 'International Tables Vol C Tables 4.2.6.8 and 6.1.1.4'
O O 0.0106 0.0060 'International Tables Vol C Tables 4.2.6.8 and 6.1.1.4'
Se Se -0.0929 2.2259 'International Tables Vol C Tables 4.2.6.8 and 6.1.1.4'

loop_
_geom_angle_atom_site_label_1
_geom_angle_atom_site_label_2
_geom_angle_atom_site_label_3
_geom_angle
_geom_angle_site_symmetry_1
_geom_angle_site_symmetry_3
_geom_angle_publ_flag
C8 Se7 C6 90.23(5) . . ?
C9 N1 N2 105.52(10) . . ?
C3 N4 H4 119.0(13) . . ?
C5 N4 C3 121.58(11) . . ?
C5 N4 H4 116.4(13) . . ?
C9 C8 Se7 134.76(9) . . ?
C3 C8 Se7 119.99(9) . . ?
C3 C8 C9 105.19(10) . . ?
N1 C9 C8 110.85(11) . . ?
N1 C9 C18 120.74(11) . . ?
C8 C9 C18 128.39(11) . . ?
C9 C18 H18A 109.5 . . ?
C9 C18 H18B 109.5 . . ?
C9 C18 H18C 109.5 . . ?
H18A C18 H18B 109.5 . . ?
H18A C18 H18C 109.5 . . ?
H18B C18 H18C 109.5 . . ?
N1 N2 C10 119.96(10) . . ?
C3 N2 N1 110.89(10) . . ?
C3 N2 C10 128.91(10) . . ?
C11 C10 N2 119.25(11) . . ?
C15 C10 N2 118.53(11) . . ?
C15 C10 C11 122.12(11) . . ?
C10 C11 H11 120.5 . . ?
C10 C11 C12 118.91(11) . . ?
C12 C11 H11 120.5 . . ?
C11 C12 C16 120.58(11) . . ?
C11 C12 C13 119.01(11) . . ?
C13 C12 C16 120.40(11) . . ?
C12 C16 H16A 109.5 . . ?
C12 C16 H16B 109.5 . . ?
C12 C16 H16C 109.5 . . ?
H16A C16 H16B 109.5 . . ?
H16A C16 H16C 109.5 . . ?
H16B C16 H16C 109.5 . . ?
C12 C13 H13 119.1 . . ?
C14 C13 C12 121.79(11) . . ?
C14 C13 H13 119.1 . . ?
C13 C14 C17 120.94(11) . . ?
C15 C14 C13 118.86(11) . . ?
C15 C14 C17 120.18(12) . . ?
C14 C17 H17A 109.5 . . ?
C14 C17 H17B 109.5 . . ?
C14 C17 H17C 109.5 . . ?
H17A C17 H17B 109.5 . . ?
H17A C17 H17C 109.5 . . ?
H17B C17 H17C 109.5 . . ?
C10 C15 C14 119.27(11) . . ?
C10 C15 H15 120.4 . . ?
C14 C15 H15 120.4 . . ?
C8 C3 N4 128.66(11) . . ?
N2 C3 N4 123.71(11) . . ?
N2 C3 C8 107.52(11) . . ?
O5 C5 N4 121.27(12) . . ?
O5 C5 C6 122.47(11) . . ?
N4 C5 C6 116.21(11) . . ?
Se7 C6 H6A 109.4 . . ?
Se7 C6 H6B 109.4 . . ?
C5 C6 Se7 111.06(8) . . ?
C5 C6 H6A 109.4 . . ?
C5 C6 H6B 109.4 . . ?
H6A C6 H6B 108.0 . . ?

loop_
_geom_bond_atom_site_label_1
_geom_bond_atom_site_label_2
_geom_bond_distance
_geom_bond_site_symmetry_2
_geom_bond_publ_flag
Se7 C8 1.8894(12) . ?
Se7 C6 1.9674(13) . ?
O5 C5 1.2251(16) . ?
N1 C9 1.3359(16) . ?
N1 N2 1.3743(14) . ?
N4 C3 1.3893(16) . ?
N4 C5 1.3688(15) . ?
N4 H4 0.845(19) . ?
C8 C9 1.4083(17) . ?
C8 C3 1.3797(16) . ?
C9 C18 1.4929(18) . ?
C18 H18A 0.9600 . ?
C18 H18B 0.9600 . ?
C18 H18C 0.9600 . ?
N2 C10 1.4228(15) . ?
N2 C3 1.3541(15) . ?
C10 C11 1.3904(17) . ?
C10 C15 1.3891(16) . ?
C11 H11 0.9300 . ?
C11 C12 1.3956(17) . ?
C12 C16 1.5069(18) . ?
C12 C13 1.3982(17) . ?
C16 H16A 0.9600 . ?
C16 H16B 0.9600 . ?
C16 H16C 0.9600 . ?
C13 H13 0.9300 . ?
C13 C14 1.3945(18) . ?
C14 C17 1.5074(17) . ?
C14 C15 1.3935(17) . ?
C17 H17A 0.9600 . ?
C17 H17B 0.9600 . ?
C17 H17C 0.9600 . ?
C15 H15 0.9300 . ?
C5 C6 1.5137(18) . ?
C6 H6A 0.9700 . ?
C6 H6B 0.9700 . ?

loop_
_geom_hbond_atom_site_label_D
_geom_hbond_atom_site_label_H
_geom_hbond_atom_site_label_A
_geom_hbond_distance_DH
_geom_hbond_distance_HA
_geom_hbond_distance_DA
_geom_hbond_angle_DHA
_geom_hbond_site_symmetry_A
_geom_hbond_publ_flag
N4 H4 N1 0.845(19) 2.27(2) 3.0829(15) 161.7(17) 2_556 yes

loop_
_geom_torsion_atom_site_label_1
_geom_torsion_atom_site_label_2
_geom_torsion_atom_site_label_3
_geom_torsion_atom_site_label_4
_geom_torsion
_geom_torsion_site_symmetry_1
_geom_torsion_site_symmetry_2
_geom_torsion_site_symmetry_3
_geom_torsion_site_symmetry_4
_geom_torsion_publ_flag
Se7 C8 C9 N1 -176.62(10) . . . . ?
Se7 C8 C9 C18 4.9(2) . . . . ?
Se7 C8 C3 N4 -7.33(18) . . . . ?
Se7 C8 C3 N2 176.44(8) . . . . ?
O5 C5 C6 Se7 123.68(12) . . . . ?
N1 N2 C10 C11 -126.57(12) . . . . ?
N1 N2 C10 C15 49.99(16) . . . . ?
N1 N2 C3 N4 -174.93(11) . . . . ?
N1 N2 C3 C8 1.53(14) . . . . ?
N4 C5 C6 Se7 -58.74(13) . . . . ?
C9 N1 N2 C10 173.62(11) . . . . ?
C9 N1 N2 C3 -1.19(14) . . . . ?
C9 C8 C3 N4 175.01(12) . . . . ?
C9 C8 C3 N2 -1.22(14) . . . . ?
N2 N1 C9 C8 0.38(14) . . . . ?
N2 N1 C9 C18 178.96(11) . . . . ?
N2 C10 C11 C12 176.52(11) . . . . ?
N2 C10 C15 C14 -174.72(11) . . . . ?
C10 N2 C3 N4 10.9(2) . . . . ?
C10 N2 C3 C8 -172.68(12) . . . . ?
C10 C11 C12 C16 179.38(12) . . . . ?
C10 C11 C12 C13 -1.59(18) . . . . ?
C11 C10 C15 C14 1.74(19) . . . . ?
C11 C12 C13 C14 1.32(19) . . . . ?
C12 C13 C14 C17 -178.02(12) . . . . ?
C12 C13 C14 C15 0.50(19) . . . . ?
C16 C12 C13 C14 -179.66(12) . . . . ?
C13 C14 C15 C10 -2.00(18) . . . . ?
C17 C14 C15 C10 176.54(11) . . . . ?
C15 C10 C11 C12 0.09(19) . . . . ?
C3 N4 C5 O5 -165.42(12) . . . . ?
C3 N4 C5 C6 16.98(17) . . . . ?
C3 C8 C9 N1 0.52(14) . . . . ?
C3 C8 C9 C18 -177.92(12) . . . . ?
C3 N2 C10 C11 47.19(19) . . . . ?
C3 N2 C10 C15 -136.25(13) . . . . ?
C5 N4 C3 C8 20.53(19) . . . . ?
C5 N4 C3 N2 -163.79(12) . . . . ?
C6 Se7 C8 C9 149.44(13) . . . . ?
C6 Se7 C8 C3 -27.38(11) . . . . ?
